data_7047077
loop_
_publ_author_name
'Xu, Hailong'
'Zhou, Hong'
'Feng, Lu'
'Wang, Qiaoyun'
'Chen, Rui'
'Huang, Wentao'
'Wu, Xixi'

_publ_section_title
;
 Synthesis, crystal structures, and magnetic properties of six transition
 metal phosphonates.
;
_journal_issue 32
_journal_name_full 'Dalton transactions (Cambridge, England : 2003)'
_journal_page_first 11226
_journal_page_last 11238
_journal_paper_doi 10.1039/c8dt02070a
_journal_volume 47
_journal_year 2018
_chemical_formula_sum 'C9 H14 Cu F N O7 P2'
_chemical_formula_weight 392.69
_space_group_crystal_system monoclinic
_space_group_IT_number 14
_space_group_name_Hall '-P 2ybc'
_space_group_name_H-M_alt 'P 1 21/c 1'
_symmetry_space_group_name_Hall '-P 2ybc'
_symmetry_space_group_name_H-M 'P 1 21/c 1'
_atom_sites_solution_hydrogens mixed
_audit_creation_method SHELXL-2014/7
_audit_update_record
;
2018-06-22 deposited with the CCDC.
2018-07-20 downloaded from the CCDC.
;
_cell_angle_alpha 90
_cell_angle_beta 99.314(3)
_cell_angle_gamma 90
_cell_formula_units_Z 4
_cell_length_a 14.5374(12)
_cell_length_b 10.4704(8)
_cell_length_c 9.1811(7)
_cell_measurement_reflns_used 2396
_cell_measurement_temperature 173(2)
_cell_measurement_theta_max 25.35
_cell_measurement_theta_min 2.84
_cell_volume 1379.05(19)
_computing_cell_refinement 'Bruker SMART'
_computing_data_collection 'Bruker SMART'
_computing_data_reduction 'Bruker SAINT'
_computing_molecular_graphics 'Bruker SHELXTL'
_computing_publication_material 'Bruker SHELXTL'
_computing_structure_refinement 'SHELXL-2014/7 (Sheldrick, 2014)'
_computing_structure_solution 'SHELXS-97 (Sheldrick, 1990)'
_diffrn_ambient_temperature 173(2)
_diffrn_measured_fraction_theta_full 0.993
_diffrn_measured_fraction_theta_max 0.993
_diffrn_measurement_device_type 'PHOTON 100 CMOS detector'
_diffrn_measurement_method 'omega scan'
_diffrn_radiation_type MoK\a
_diffrn_radiation_wavelength 0.71073
_diffrn_reflns_av_R_equivalents 0.0472
_diffrn_reflns_av_unetI/netI 0.0559
_diffrn_reflns_Laue_measured_fraction_full 0.993
_diffrn_reflns_Laue_measured_fraction_max 0.993
_diffrn_reflns_limit_h_max 17
_diffrn_reflns_limit_h_min -16
_diffrn_reflns_limit_k_max 12
_diffrn_reflns_limit_k_min -11
_diffrn_reflns_limit_l_max 10
_diffrn_reflns_limit_l_min -10
_diffrn_reflns_number 6145
_diffrn_reflns_point_group_measured_fraction_full 0.993
_diffrn_reflns_point_group_measured_fraction_max 0.993
_diffrn_reflns_theta_full 24.995
_diffrn_reflns_theta_max 24.995
_diffrn_reflns_theta_min 2.840
_diffrn_source 'fine-focus sealed tube'
_exptl_absorpt_coefficient_mu 1.859
_exptl_absorpt_correction_T_max 0.7452
_exptl_absorpt_correction_T_min 0.6182
_exptl_absorpt_correction_type multi-scan
_exptl_absorpt_process_details 'SADABS (Bruker, 2014)'
_exptl_crystal_colour blue
_exptl_crystal_density_diffrn 1.891
_exptl_crystal_description plate
_exptl_crystal_F_000 796
_exptl_crystal_size_max 0.25
_exptl_crystal_size_mid 0.16
_exptl_crystal_size_min 0.06
_refine_diff_density_max 0.529
_refine_diff_density_min -0.643
_refine_diff_density_rms 0.105
_refine_ls_extinction_method none
_refine_ls_goodness_of_fit_ref 1.060
_refine_ls_hydrogen_treatment constr
_refine_ls_matrix_type full
_refine_ls_number_parameters 190
_refine_ls_number_reflns 2415
_refine_ls_number_restraints 0
_refine_ls_restrained_S_all 1.060
_refine_ls_R_factor_all 0.0596
_refine_ls_R_factor_gt 0.0377
_refine_ls_shift/su_max 0.000
_refine_ls_shift/su_mean 0.000
_refine_ls_structure_factor_coef Fsqd
_refine_ls_weighting_details 'w=1/[\s^2^(Fo^2^)+(0.0320P)^2^+1.0400P] where P=(Fo^2^+2Fc^2^)/3'
_refine_ls_weighting_scheme calc
_refine_ls_wR_factor_gt 0.0748
_refine_ls_wR_factor_ref 0.0794
_reflns_Friedel_coverage 0.000
_reflns_number_gt 1872
_reflns_number_total 2415
_reflns_threshold_expression 'I > 2\s(I)'
_cod_data_source_file c8dt02070a2.cif
_cod_data_source_block complex_2
_cod_depositor_comments 'Adding full bibliography for 7047076--7047081.cif.'
_cod_database_code 7047077
_shelx_shelxl_version_number 2014/7
_shelx_space_group_comment
;
The symmetry employed for this shelxl refinement is uniquely defined
by the following loop, which should always be used as a source of
symmetry information in preference to the above space-group names.
They are only intended as comments.
;

loop_
_space_group_symop_operation_xyz
'x, y, z'
'-x, y+1/2, -z+1/2'
'-x, -y, -z'
'x, -y-1/2, z-1/2'

loop_
_atom_site_label
_atom_site_type_symbol
_atom_site_fract_x
_atom_site_fract_y
_atom_site_fract_z
_atom_site_U_iso_or_equiv
_atom_site_adp_type
_atom_site_occupancy
_atom_site_site_symmetry_order
_atom_site_calc_flag
_atom_site_refinement_flags_posn
_atom_site_refinement_flags_adp
C1 C 0.1123(3) 0.6492(4) 0.6365(5) 0.0276(11) Uani 1 1 d . .
H1 H 0.0982 0.5628 0.6101 0.033 Uiso 1 1 calc R U
C2 C 0.0399(3) 0.7337(5) 0.6464(6) 0.0401(13) Uani 1 1 d . .
H2 H -0.0232 0.7062 0.6294 0.048 Uiso 1 1 calc R U
C3 C 0.0627(3) 0.8579(5) 0.6813(6) 0.0362(12) Uani 1 1 d . .
C4 C 0.1521(3) 0.9012(4) 0.7098(5) 0.0295(11) Uani 1 1 d . .
H4 H 0.1653 0.9880 0.7348 0.035 Uiso 1 1 calc R U
C5 C 0.2230(3) 0.8155(4) 0.7013(4) 0.0203(9) Uani 1 1 d . .
H5 H 0.2860 0.8437 0.7208 0.024 Uiso 1 1 calc R U
C6 C 0.2036(3) 0.6878(4) 0.6643(4) 0.0154(9) Uani 1 1 d . .
C7 C 0.2808(3) 0.5932(4) 0.6518(4) 0.0133(8) Uani 1 1 d . .
H7A H 0.2563 0.5282 0.5772 0.016 Uiso 1 1 calc R U
H7B H 0.3318 0.6391 0.6144 0.016 Uiso 1 1 calc R U
C8 C 0.2507(3) 0.4449(4) 0.8514(4) 0.0128(8) Uani 1 1 d . .
H8A H 0.1899 0.4897 0.8365 0.015 Uiso 1 1 calc R U
H8B H 0.2702 0.4309 0.9586 0.015 Uiso 1 1 calc R U
C9 C 0.3682(3) 0.6148(3) 0.9067(4) 0.0110(8) Uani 1 1 d . .
H9A H 0.3787 0.5724 1.0043 0.013 Uiso 1 1 calc R U
H9B H 0.3279 0.6903 0.9126 0.013 Uiso 1 1 calc R U
Cu1 Cu 0.42475(3) 0.40496(4) 0.74231(5) 0.00942(14) Uani 1 1 d . .
F1 F -0.0077(2) 0.9418(3) 0.6894(4) 0.0662(10) Uani 1 1 d . .
N1 N 0.3218(2) 0.5247(3) 0.7922(3) 0.0091(7) Uani 1 1 d . .
O1 O 0.33221(18) 0.2719(2) 0.7036(3) 0.0114(6) Uani 1 1 d . .
O2 O 0.16031(18) 0.3028(3) 0.6190(3) 0.0177(6) Uani 1 1 d . .
H2A H 0.1833 0.3039 0.5396 0.027 Uiso 1 1 d R U
O3 O 0.21452(19) 0.1920(2) 0.8608(3) 0.0161(6) Uani 1 1 d . .
O4 O 0.47103(18) 0.7919(2) 0.7802(3) 0.0114(6) Uani 1 1 d . .
O5 O 0.50825(18) 0.5506(2) 0.7729(3) 0.0106(6) Uani 1 1 d . .
O6 O 0.54721(18) 0.6774(2) 1.0078(3) 0.0130(6) Uani 1 1 d . .
H6A H 0.5967 0.7070 0.9825 0.016 Uiso 1 1 d R U
O7 O 0.60627(18) 0.9113(2) 0.0425(3) 0.0150(6) Uani 1 1 d . .
H7C H 0.6598 0.8803 0.0745 0.018 Uiso 1 1 d R U
H7D H 0.5776 0.9221 0.1152 0.018 Uiso 1 1 d R U
P1 P 0.23889(7) 0.29172(10) 0.75564(10) 0.0114(2) Uani 1 1 d . .
P2 P 0.47908(7) 0.66466(9) 0.85727(10) 0.0091(2) Uani 1 1 d . .

loop_
_atom_site_aniso_label
_atom_site_aniso_U_11
_atom_site_aniso_U_22
_atom_site_aniso_U_33
_atom_site_aniso_U_23
_atom_site_aniso_U_13
_atom_site_aniso_U_12
C1 0.019(3) 0.020(2) 0.042(3) -0.003(2) 0.000(2) -0.001(2)
C2 0.016(3) 0.030(3) 0.073(4) -0.003(3) 0.003(3) 0.007(2)
C3 0.025(3) 0.028(3) 0.056(3) 0.000(2) 0.010(2) 0.016(2)
C4 0.032(3) 0.016(2) 0.041(3) -0.004(2) 0.007(2) 0.002(2)
C5 0.019(2) 0.016(2) 0.026(2) 0.0031(18) 0.0025(19) 0.0003(19)
C6 0.017(2) 0.016(2) 0.0143(19) 0.0020(16) 0.0040(17) 0.0027(18)
C7 0.015(2) 0.014(2) 0.0111(18) 0.0020(16) 0.0020(16) -0.0009(18)
C8 0.012(2) 0.016(2) 0.0108(18) -0.0010(16) 0.0035(16) -0.0043(17)
C9 0.012(2) 0.0096(19) 0.0125(17) -0.0011(15) 0.0063(15) -0.0006(16)
Cu1 0.0107(3) 0.0059(2) 0.0123(2) -0.00114(19) 0.00384(18) -0.0007(2)
F1 0.037(2) 0.0434(19) 0.121(3) -0.004(2) 0.021(2) 0.0266(16)
N1 0.0104(18) 0.0081(16) 0.0097(15) 0.0000(12) 0.0039(13) -0.0034(13)
O1 0.0125(15) 0.0091(13) 0.0126(12) -0.0004(11) 0.0018(11) -0.0002(11)
O2 0.0114(15) 0.0296(17) 0.0121(13) -0.0014(12) 0.0015(11) -0.0021(13)
O3 0.0212(16) 0.0159(14) 0.0122(13) -0.0015(11) 0.0059(12) -0.0080(12)
O4 0.0121(15) 0.0083(13) 0.0133(13) 0.0013(11) 0.0006(11) -0.0030(12)
O5 0.0116(14) 0.0070(12) 0.0144(13) -0.0022(11) 0.0057(11) -0.0027(11)
O6 0.0121(15) 0.0149(14) 0.0127(13) 0.0022(11) 0.0042(11) -0.0041(11)
O7 0.0164(15) 0.0157(14) 0.0143(13) -0.0010(11) 0.0063(11) 0.0014(12)
P1 0.0122(6) 0.0117(5) 0.0108(5) -0.0010(4) 0.0029(4) -0.0039(4)
P2 0.0117(5) 0.0068(5) 0.0095(4) 0.0008(4) 0.0035(4) -0.0008(4)

loop_
_atom_type_symbol
_atom_type_description
_atom_type_scat_dispersion_real
_atom_type_scat_dispersion_imag
_atom_type_scat_source
C C 0.0033 0.0016 'International Tables Vol C Tables 4.2.6.8 and 6.1.1.4'
H H 0.0000 0.0000 'International Tables Vol C Tables 4.2.6.8 and 6.1.1.4'
Cu Cu 0.3201 1.2651 'International Tables Vol C Tables 4.2.6.8 and 6.1.1.4'
F F 0.0171 0.0103 'International Tables Vol C Tables 4.2.6.8 and 6.1.1.4'
N N 0.0061 0.0033 'International Tables Vol C Tables 4.2.6.8 and 6.1.1.4'
O O 0.0106 0.0060 'International Tables Vol C Tables 4.2.6.8 and 6.1.1.4'
P P 0.1023 0.0942 'International Tables Vol C Tables 4.2.6.8 and 6.1.1.4'

loop_
_geom_angle_atom_site_label_1
_geom_angle_atom_site_label_2
_geom_angle_atom_site_label_3
_geom_angle
_geom_angle_site_symmetry_1
_geom_angle_site_symmetry_3
C6 C1 C2 121.4(4) . .
C6 C1 H1 119.3 . .
C2 C1 H1 119.3 . .
C3 C2 C1 117.7(5) . .
C3 C2 H2 121.2 . .
C1 C2 H2 121.2 . .
F1 C3 C4 118.5(4) . .
F1 C3 C2 118.2(5) . .
C4 C3 C2 123.3(4) . .
C3 C4 C5 118.2(4) . .
C3 C4 H4 120.9 . .
C5 C4 H4 120.9 . .
C4 C5 C6 120.8(4) . .
C4 C5 H5 119.6 . .
C6 C5 H5 119.6 . .
C1 C6 C5 118.6(4) . .
C1 C6 C7 120.0(4) . .
C5 C6 C7 121.4(4) . .
N1 C7 C6 116.2(3) . .
N1 C7 H7A 108.2 . .
C6 C7 H7A 108.2 . .
N1 C7 H7B 108.2 . .
C6 C7 H7B 108.2 . .
H7A C7 H7B 107.4 . .
N1 C8 P1 109.4(2) . .
N1 C8 H8A 109.8 . .
P1 C8 H8A 109.8 . .
N1 C8 H8B 109.8 . .
P1 C8 H8B 109.8 . .
H8A C8 H8B 108.2 . .
N1 C9 P2 108.9(2) . .
N1 C9 H9A 109.9 . .
P2 C9 H9A 109.9 . .
N1 C9 H9B 109.9 . .
P2 C9 H9B 109.9 . .
H9A C9 H9B 108.3 . .
O1 Cu1 O5 174.32(11) . .
O1 Cu1 O4 94.14(11) . 2_646
O5 Cu1 O4 90.79(11) . 2_646
O1 Cu1 N1 88.31(11) . .
O5 Cu1 N1 87.11(11) . .
O4 Cu1 N1 173.18(11) 2_646 .
O1 Cu1 O6 85.55(9) . 3_667
O5 Cu1 O6 97.89(9) . 3_667
O4 Cu1 O6 82.54(9) 2_646 3_667
N1 Cu1 O6 91.31(10) . 3_667
C9 N1 C8 110.9(3) . .
C9 N1 C7 111.8(3) . .
C8 N1 C7 112.0(3) . .
C9 N1 Cu1 106.3(2) . .
C8 N1 Cu1 108.1(2) . .
C7 N1 Cu1 107.4(2) . .
P1 O1 Cu1 118.26(14) . .
P1 O2 H2A 110.7 . .
P2 O4 Cu1 125.59(16) . 2_656
P2 O5 Cu1 118.12(15) . .
P2 O6 Cu1 142.04(14) . 3_667
P2 O6 H6A 103.4 . .
Cu1 O6 H6A 111.6 3_667 .
H7C O7 H7D 108.5 . .
O3 P1 O1 114.90(15) . .
O3 P1 O2 110.53(15) . .
O1 P1 O2 109.38(14) . .
O3 P1 C8 108.34(15) . .
O1 P1 C8 104.60(16) . .
O2 P1 C8 108.79(17) . .
O4 P2 O5 117.55(14) . .
O4 P2 O6 109.20(14) . .
O5 P2 O6 109.09(15) . .
O4 P2 C9 111.50(16) . .
O5 P2 C9 103.47(16) . .
O6 P2 C9 105.25(15) . .

loop_
_geom_bond_atom_site_label_1
_geom_bond_atom_site_label_2
_geom_bond_distance
_geom_bond_site_symmetry_2
C1 C6 1.371(6) .
C1 C2 1.389(6) .
C1 H1 0.9500 .
C2 C3 1.367(7) .
C2 H2 0.9500 .
C3 F1 1.360(5) .
C3 C4 1.362(7) .
C4 C5 1.378(6) .
C4 H4 0.9500 .
C5 C6 1.397(6) .
C5 H5 0.9500 .
C6 C7 1.516(5) .
C7 N1 1.510(4) .
C7 H7A 0.9900 .
C7 H7B 0.9900 .
C8 N1 1.498(4) .
C8 P1 1.823(4) .
C8 H8A 0.9900 .
C8 H8B 0.9900 .
C9 N1 1.490(4) .
C9 P2 1.820(4) .
C9 H9A 0.9900 .
C9 H9B 0.9900 .
Cu1 O1 1.930(3) .
Cu1 O5 1.941(3) .
Cu1 O4 1.960(2) 2_646
Cu1 N1 2.060(3) .
Cu1 O6 2.423(2) 3_667
O1 P1 1.524(3) .
O2 P1 1.558(3) .
O2 H2A 0.8499 .
O3 P1 1.503(3) .
O4 P2 1.504(3) .
O4 Cu1 1.960(2) 2_656
O5 P2 1.521(3) .
O6 P2 1.570(3) .
O6 Cu1 2.423(2) 3_667
O6 H6A 0.8500 .
O7 H7C 0.8499 .
O7 H7D 0.8500 .

loop_
_geom_hbond_atom_site_label_D
_geom_hbond_atom_site_label_H
_geom_hbond_atom_site_label_A
_geom_hbond_distance_DH
_geom_hbond_distance_HA
_geom_hbond_distance_DA
_geom_hbond_angle_DHA
_geom_hbond_site_symmetry_A
O7 H7D O5 0.85 1.91 2.764(3) 177.4 4_575
O7 H7C O3 0.85 1.98 2.828(4) 177.2 3_666
O7 H7C O1 0.85 2.57 3.039(3) 115.6 3_666
O6 H6A O1 0.85 2.24 2.987(3) 146.6 2_656
O2 H2A O3 0.85 1.77 2.617(3) 171.8 4_565

loop_
_geom_torsion_atom_site_label_1
_geom_torsion_atom_site_label_2
_geom_torsion_atom_site_label_3
_geom_torsion_atom_site_label_4
_geom_torsion
_geom_torsion_site_symmetry_1
C6 C1 C2 C3 1.5(8) .
C1 C2 C3 F1 179.2(5) .
C1 C2 C3 C4 -1.5(8) .
F1 C3 C4 C5 -180.0(4) .
C2 C3 C4 C5 0.7(8) .
C3 C4 C5 C6 0.1(6) .
C2 C1 C6 C5 -0.8(7) .
C2 C1 C6 C7 -179.7(4) .
C4 C5 C6 C1 0.0(6) .
C4 C5 C6 C7 178.9(4) .
C1 C6 C7 N1 -92.5(4) .
C5 C6 C7 N1 88.6(4) .
P2 C9 N1 C8 159.1(2) .
P2 C9 N1 C7 -75.1(3) .
P2 C9 N1 Cu1 41.9(3) .
P1 C8 N1 C9 -151.6(2) .
P1 C8 N1 C7 82.7(3) .
P1 C8 N1 Cu1 -35.4(3) .
C6 C7 N1 C9 -63.2(4) .
C6 C7 N1 C8 62.0(4) .
C6 C7 N1 Cu1 -179.5(3) .
Cu1 O1 P1 O3 -121.20(17) .
Cu1 O1 P1 O2 113.83(17) .
Cu1 O1 P1 C8 -2.6(2) .
N1 C8 P1 O3 148.6(2) .
N1 C8 P1 O1 25.6(3) .
N1 C8 P1 O2 -91.2(3) .
Cu1 O4 P2 O5 -79.4(2) 2_656
Cu1 O4 P2 O6 45.5(2) 2_656
Cu1 O4 P2 C9 161.37(17) 2_656
Cu1 O5 P2 O4 -121.65(17) .
Cu1 O5 P2 O6 113.38(16) .
Cu1 O5 P2 C9 1.7(2) .
Cu1 O6 P2 O4 147.5(2) 3_667
Cu1 O6 P2 O5 -82.8(3) 3_667
Cu1 O6 P2 C9 27.7(3) 3_667
N1 C9 P2 O4 97.7(3) .
N1 C9 P2 O5 -29.5(3) .
N1 C9 P2 O6 -144.0(2) .
